data_1502813
loop_
_publ_author_name
'Hu, Wei-Min'
'Li, Min-Yi'
'Li, Jun'
'Xiao, Qiang'
'Feng, Gang'
'Wu, Jun'

_publ_section_title
;
 Dolabranes from the Chinese Mangrove,Ceriops tagal
;
_journal_issue 10
_journal_name_full 'Journal of Natural Products'
_journal_page_first 1701
_journal_paper_doi 10.1021/np100484w
_journal_volume 73
_journal_year 2010
_chemical_absolute_configuration rm
_chemical_formula_moiety 'C18 H26 O2'
_chemical_formula_sum 'C18 H26 O2'
_chemical_formula_weight 274.39
_chemical_name_systematic
; 
 ? 
;
_space_group_IT_number 4
_symmetry_cell_setting monoclinic
_symmetry_space_group_name_Hall 'P 2yb'
_symmetry_space_group_name_H-M 'P 1 21 1'
_atom_sites_solution_hydrogens geom
_atom_sites_solution_primary direct
_atom_sites_solution_secondary difmap
_audit_creation_method SHELXL-97
_cell_angle_alpha 90.00
_cell_angle_beta 99.1670(10)
_cell_angle_gamma 90.00
_cell_formula_units_Z 8
_cell_length_a 10.9891(7)
_cell_length_b 21.7404(13)
_cell_length_c 12.9098(8)
_cell_measurement_reflns_used 969
_cell_measurement_temperature 110(2)
_cell_measurement_theta_max 26.80
_cell_measurement_theta_min 2.94
_cell_volume 3044.9(3)
_computing_cell_refinement 'SAINT-PLUS (Bruker, 2003)'
_computing_data_collection 'SMART (Bruker, 2001)'
_computing_data_reduction SAINT-PLUS
_computing_molecular_graphics SHELXTL
_computing_publication_material SHELXTL
_computing_structure_refinement SHELXTL
_computing_structure_solution 'SHELXTL (Bruker, 2005)'
_diffrn_ambient_temperature 110(2)
_diffrn_measured_fraction_theta_full 0.983
_diffrn_measured_fraction_theta_max 0.983
_diffrn_measurement_device_type 'Bruker AXS SMART 1000 CCD diffractometer'
_diffrn_measurement_method '\w scans'
_diffrn_radiation_monochromator graphite
_diffrn_radiation_source 'fine-focus sealed tube'
_diffrn_radiation_type MoK\a
_diffrn_radiation_wavelength 0.71073
_diffrn_reflns_av_R_equivalents 0.0276
_diffrn_reflns_av_sigmaI/netI 0.0410
_diffrn_reflns_limit_h_max 14
_diffrn_reflns_limit_h_min -11
_diffrn_reflns_limit_k_max 27
_diffrn_reflns_limit_k_min -27
_diffrn_reflns_limit_l_max 16
_diffrn_reflns_limit_l_min -12
_diffrn_reflns_number 15505
_diffrn_reflns_theta_full 27.05
_diffrn_reflns_theta_max 27.05
_diffrn_reflns_theta_min 1.60
_diffrn_standards_number 0
_exptl_absorpt_coefficient_mu 0.076
_exptl_absorpt_correction_T_max 0.9725
_exptl_absorpt_correction_T_min 0.9667
_exptl_absorpt_correction_type multi-scan
_exptl_absorpt_process_details 'SADABS (Sheldrick, 2004)'
_exptl_crystal_colour colorless
_exptl_crystal_density_diffrn 1.197
_exptl_crystal_density_method 'not measured'
_exptl_crystal_description block
_exptl_crystal_F_000 1200
_exptl_crystal_size_max 0.45
_exptl_crystal_size_mid 0.42
_exptl_crystal_size_min 0.37
_refine_diff_density_max 0.272
_refine_diff_density_min -0.221
_refine_diff_density_rms 0.043
_refine_ls_extinction_method none
_refine_ls_goodness_of_fit_ref 1.040
_refine_ls_hydrogen_treatment constr
_refine_ls_matrix_type full
_refine_ls_number_parameters 737
_refine_ls_number_reflns 6740
_refine_ls_number_restraints 1
_refine_ls_restrained_S_all 1.039
_refine_ls_R_factor_all 0.0521
_refine_ls_R_factor_gt 0.0406
_refine_ls_shift/su_max 0.000
_refine_ls_shift/su_mean 0.000
_refine_ls_structure_factor_coef Fsqd
_refine_ls_weighting_details 'calc w=1/[\s^2^(Fo^2^)+(0.0545P)^2^+0.5315P] where P=(Fo^2^+2Fc^2^)/3'
_refine_ls_weighting_scheme calc
_refine_ls_wR_factor_gt 0.0951
_refine_ls_wR_factor_ref 0.1013
_reflns_number_gt 5776
_reflns_number_total 6740
_reflns_threshold_expression >2sigma(I)
_cod_data_source_file np100484w_si_003.cif
_cod_data_source_block Tagalsin_Q
_cod_depositor_comments
;
The following automatic conversions were performed:

'_symmetry_cell_setting' value 'Monoclinic' changed to 'monoclinic'
according to /home/saulius/struct/CIF-dictionaries/cif_core.dic
dictionary named 'cif_core.dic' version 2.4.2 from 2011-04-26.

Automatic conversion script
Id: cif_fix_values 1715 2011-07-08 13:25:40Z adriana 
;
_cod_original_sg_symbol_H-M P2(1)
_cod_database_code 1502813

loop_
_symmetry_equiv_pos_as_xyz
'x, y, z'
'-x, y+1/2, -z'

loop_
_atom_site_label
_atom_site_type_symbol
_atom_site_fract_x
_atom_site_fract_y
_atom_site_fract_z
_atom_site_U_iso_or_equiv
_atom_site_adp_type
_atom_site_occupancy
_atom_site_symmetry_multiplicity
_atom_site_calc_flag
_atom_site_refinement_flags
C1 C 0.2957(3) 0.29756(12) 0.2458(2) 0.0246(6) Uani 1 1 d .
H1 H 0.2511 0.3349 0.2471 0.030 Uiso 1 1 calc R
C2 C 0.4136(3) 0.29747(13) 0.2893(2) 0.0263(6) Uani 1 1 d .
H2 H 0.4493 0.3344 0.3194 0.032 Uiso 1 1 calc R
C3 C 0.4902(2) 0.24216(13) 0.2925(2) 0.0222(6) Uani 1 1 d .
C4 C 0.4289(2) 0.18481(13) 0.2444(2) 0.0213(6) Uani 1 1 d .
C5 C 0.3194(2) 0.19573(12) 0.1579(2) 0.0212(6) Uani 1 1 d .
C6 C 0.2504(3) 0.13701(13) 0.1179(2) 0.0250(6) Uani 1 1 d .
H6A H 0.2028 0.1454 0.0476 0.030 Uiso 1 1 calc R
H6B H 0.3119 0.1049 0.1095 0.030 Uiso 1 1 calc R
C7 C 0.1623(2) 0.11146(12) 0.1875(2) 0.0228(6) Uani 1 1 d .
H7A H 0.2097 0.0977 0.2552 0.027 Uiso 1 1 calc R
H7B H 0.1178 0.0755 0.1530 0.027 Uiso 1 1 calc R
C8 C 0.0700(2) 0.16090(12) 0.20711(19) 0.0179(5) Uani 1 1 d .
H8 H 0.0310 0.1763 0.1366 0.021 Uiso 1 1 calc R
C9 C 0.1369(2) 0.21618(12) 0.26528(19) 0.0170(5) Uani 1 1 d .
C10 C 0.2281(2) 0.24283(12) 0.1946(2) 0.0194(5) Uani 1 1 d .
H10 H 0.1757 0.2585 0.1294 0.023 Uiso 1 1 calc R
C11 C 0.0393(2) 0.26568(12) 0.2770(2) 0.0199(5) Uani 1 1 d .
H11A H 0.0797 0.3002 0.3191 0.024 Uiso 1 1 calc R
H11B H 0.0054 0.2819 0.2066 0.024 Uiso 1 1 calc R
C12 C -0.0666(2) 0.24153(13) 0.3291(2) 0.0203(5) Uani 1 1 d .
H12A H -0.1281 0.2747 0.3301 0.024 Uiso 1 1 calc R
H12B H -0.0343 0.2305 0.4027 0.024 Uiso 1 1 calc R
C13 C -0.1307(2) 0.18519(12) 0.2733(2) 0.0196(5) Uani 1 1 d .
C14 C -0.0342(2) 0.13637(12) 0.2604(2) 0.0217(6) Uani 1 1 d .
H14A H 0.0010 0.1201 0.3304 0.026 Uiso 1 1 calc R
H14B H -0.0749 0.1018 0.2184 0.026 Uiso 1 1 calc R
C17 C -0.2088(3) 0.20254(14) 0.1686(2) 0.0247(6) Uani 1 1 d .
H17A H -0.2476 0.1655 0.1349 0.037 Uiso 1 1 calc R
H17B H -0.1562 0.2214 0.1229 0.037 Uiso 1 1 calc R
H17C H -0.2728 0.2318 0.1809 0.037 Uiso 1 1 calc R
C18 C 0.4741(3) 0.13079(14) 0.2790(2) 0.0287(6) Uani 1 1 d .
H18A H 0.5437 0.1289 0.3330 0.034 Uiso 1 1 calc R
H18B H 0.4369 0.0939 0.2498 0.034 Uiso 1 1 calc R
C19 C 0.3717(3) 0.22341(15) 0.0636(2) 0.0306(7) Uani 1 1 d .
H19A H 0.4189 0.2606 0.0862 0.046 Uiso 1 1 calc R
H19B H 0.3036 0.2339 0.0077 0.046 Uiso 1 1 calc R
H19C H 0.4257 0.1933 0.0374 0.046 Uiso 1 1 calc R
C20 C 0.2036(2) 0.19844(13) 0.3757(2) 0.0223(6) Uani 1 1 d .
H20A H 0.2687 0.1685 0.3693 0.034 Uiso 1 1 calc R
H20B H 0.1443 0.1802 0.4160 0.034 Uiso 1 1 calc R
H20C H 0.2401 0.2353 0.4118 0.034 Uiso 1 1 calc R
C21 C 0.9704(2) 0.40778(12) 0.3574(2) 0.0220(6) Uani 1 1 d .
H21 H 0.9194 0.3863 0.3028 0.026 Uiso 1 1 calc R
C22 C 1.0700(3) 0.43590(13) 0.3343(2) 0.0247(6) Uani 1 1 d .
H22 H 1.0857 0.4343 0.2641 0.030 Uiso 1 1 calc R
C23 C 1.1564(3) 0.46912(13) 0.4122(2) 0.0248(6) Uani 1 1 d .
C24 C 1.1292(2) 0.46950(13) 0.5230(2) 0.0233(6) Uani 1 1 d .
C25 C 1.0484(3) 0.41704(13) 0.5511(2) 0.0230(6) Uani 1 1 d .
C26 C 1.0064(3) 0.42479(14) 0.6581(2) 0.0277(6) Uani 1 1 d .
H26A H 0.9789 0.3843 0.6808 0.033 Uiso 1 1 calc R
H26B H 1.0781 0.4378 0.7099 0.033 Uiso 1 1 calc R
C27 C 0.9028(3) 0.47103(15) 0.6594(2) 0.0272(6) Uani 1 1 d .
H27A H 0.9314 0.5125 0.6429 0.033 Uiso 1 1 calc R
H27B H 0.8793 0.4723 0.7303 0.033 Uiso 1 1 calc R
C28 C 0.7915(3) 0.45311(13) 0.5793(2) 0.0228(6) Uani 1 1 d .
H28 H 0.7702 0.4098 0.5955 0.027 Uiso 1 1 calc R
C29 C 0.8229(2) 0.45294(12) 0.4666(2) 0.0203(5) Uani 1 1 d .
C30 C 0.9334(2) 0.40774(12) 0.46419(19) 0.0200(5) Uani 1 1 d .
H30 H 0.9014 0.3656 0.4749 0.024 Uiso 1 1 calc R
C31 C 0.7074(2) 0.42832(13) 0.3940(2) 0.0230(6) Uani 1 1 d .
H31A H 0.7233 0.4283 0.3207 0.028 Uiso 1 1 calc R
H31B H 0.6924 0.3853 0.4136 0.028 Uiso 1 1 calc R
C32 C 0.5919(3) 0.46661(13) 0.4005(2) 0.0243(6) Uani 1 1 d .
H32A H 0.5206 0.4472 0.3558 0.029 Uiso 1 1 calc R
H32B H 0.6030 0.5081 0.3719 0.029 Uiso 1 1 calc R
C33 C 0.5625(3) 0.47320(14) 0.5123(2) 0.0253(6) Uani 1 1 d .
C34 C 0.6778(3) 0.49239(14) 0.5877(2) 0.0260(6) Uani 1 1 d .
H34A H 0.6603 0.4899 0.6604 0.031 Uiso 1 1 calc R
H34B H 0.6968 0.5358 0.5737 0.031 Uiso 1 1 calc R
C37 C 0.5069(3) 0.41418(16) 0.5484(3) 0.0369(7) Uani 1 1 d .
H37A H 0.4871 0.4201 0.6191 0.055 Uiso 1 1 calc R
H37B H 0.5663 0.3805 0.5493 0.055 Uiso 1 1 calc R
H37C H 0.4315 0.4041 0.5000 0.055 Uiso 1 1 calc R
C38 C 1.1799(3) 0.51319(14) 0.5864(2) 0.0306(7) Uani 1 1 d .
H38A H 1.2316 0.5431 0.5618 0.037 Uiso 1 1 calc R
H38B H 1.1648 0.5148 0.6568 0.037 Uiso 1 1 calc R
C39 C 1.1295(3) 0.35871(13) 0.5570(2) 0.0288(6) Uani 1 1 d .
H39A H 1.1617 0.3537 0.4909 0.043 Uiso 1 1 calc R
H39B H 1.0798 0.3227 0.5687 0.043 Uiso 1 1 calc R
H39C H 1.1983 0.3627 0.6150 0.043 Uiso 1 1 calc R
C40 C 0.8534(3) 0.51766(13) 0.4305(2) 0.0241(6) Uani 1 1 d .
H40A H 0.9310 0.5317 0.4719 0.036 Uiso 1 1 calc R
H40B H 0.7869 0.5460 0.4406 0.036 Uiso 1 1 calc R
H40C H 0.8617 0.5165 0.3561 0.036 Uiso 1 1 calc R
C41 C 0.9155(2) 0.16138(13) 0.6210(2) 0.0216(6) Uani 1 1 d .
H41 H 0.8889 0.1481 0.5510 0.026 Uiso 1 1 calc R
C42 C 1.0249(2) 0.18909(13) 0.6428(2) 0.0232(6) Uani 1 1 d .
H42 H 1.0732 0.1939 0.5885 0.028 Uiso 1 1 calc R
C43 C 1.0728(2) 0.21225(12) 0.7474(2) 0.0221(6) Uani 1 1 d .
C44 C 0.9971(2) 0.20098(12) 0.83252(19) 0.0181(5) Uani 1 1 d .
C45 C 0.9074(2) 0.14725(12) 0.81355(19) 0.0185(5) Uani 1 1 d .
C46 C 0.8208(2) 0.14233(13) 0.8956(2) 0.0215(6) Uani 1 1 d .
H46A H 0.7847 0.1005 0.8920 0.026 Uiso 1 1 calc R
H46B H 0.8700 0.1475 0.9662 0.026 Uiso 1 1 calc R
C47 C 0.7166(2) 0.18909(13) 0.88224(19) 0.0219(6) Uani 1 1 d .
H47A H 0.7510 0.2312 0.8923 0.026 Uiso 1 1 calc R
H47B H 0.6628 0.1819 0.9357 0.026 Uiso 1 1 calc R
C48 C 0.6414(2) 0.18317(12) 0.77252(19) 0.0184(5) Uani 1 1 d .
H48 H 0.6147 0.1392 0.7644 0.022 Uiso 1 1 calc R
C49 C 0.7200(2) 0.19600(11) 0.68524(18) 0.0161(5) Uani 1 1 d .
C50 C 0.8316(2) 0.14992(12) 0.70060(19) 0.0180(5) Uani 1 1 d .
H50 H 0.7958 0.1080 0.6855 0.022 Uiso 1 1 calc R
C51 C 0.6377(2) 0.18152(13) 0.57938(19) 0.0217(5) Uani 1 1 d .
H51A H 0.6841 0.1907 0.5215 0.026 Uiso 1 1 calc R
H51B H 0.6176 0.1371 0.5765 0.026 Uiso 1 1 calc R
C52 C 0.5176(2) 0.21861(13) 0.5631(2) 0.0224(6) Uani 1 1 d .
H52A H 0.5377 0.2626 0.5553 0.027 Uiso 1 1 calc R
H52B H 0.4664 0.2051 0.4969 0.027 Uiso 1 1 calc R
C53 C 0.4420(2) 0.21237(12) 0.6518(2) 0.0211(5) Uani 1 1 d .
C54 C 0.5239(2) 0.22174(13) 0.7586(2) 0.0209(5) Uani 1 1 d .
H54A H 0.5466 0.2657 0.7665 0.025 Uiso 1 1 calc R
H54B H 0.4760 0.2111 0.8148 0.025 Uiso 1 1 calc R
C57 C 0.3776(3) 0.14977(13) 0.6472(2) 0.0262(6) Uani 1 1 d .
H57A H 0.3295 0.1467 0.7047 0.039 Uiso 1 1 calc R
H57B H 0.4396 0.1170 0.6540 0.039 Uiso 1 1 calc R
H57C H 0.3226 0.1456 0.5800 0.039 Uiso 1 1 calc R
C58 C 1.0162(2) 0.23707(13) 0.9163(2) 0.0213(5) Uani 1 1 d .
H58A H 1.0762 0.2688 0.9210 0.026 Uiso 1 1 calc R
H58B H 0.9698 0.2312 0.9716 0.026 Uiso 1 1 calc R
C59 C 0.9874(3) 0.08857(13) 0.8236(2) 0.0255(6) Uani 1 1 d .
H59A H 1.0473 0.0910 0.7750 0.038 Uiso 1 1 calc R
H59B H 0.9346 0.0525 0.8066 0.038 Uiso 1 1 calc R
H59C H 1.0313 0.0850 0.8957 0.038 Uiso 1 1 calc R
C60 C 0.7634(2) 0.26282(12) 0.6855(2) 0.0207(5) Uani 1 1 d .
H60A H 0.6920 0.2903 0.6802 0.031 Uiso 1 1 calc R
H60B H 0.8065 0.2697 0.6257 0.031 Uiso 1 1 calc R
H60C H 0.8195 0.2713 0.7509 0.031 Uiso 1 1 calc R
C61 C 0.4153(3) 0.39562(14) 0.8434(2) 0.0263(6) Uani 1 1 d .
H61 H 0.4383 0.3814 0.7798 0.032 Uiso 1 1 calc R
C62 C 0.3161(3) 0.37105(14) 0.8750(2) 0.0282(6) Uani 1 1 d .
H62 H 0.2715 0.3399 0.8334 0.034 Uiso 1 1 calc R
C63 C 0.2741(2) 0.39066(13) 0.9715(2) 0.0244(6) Uani 1 1 d .
C64 C 0.3337(2) 0.44623(13) 1.0276(2) 0.0210(6) Uani 1 1 d .
C65 C 0.4126(2) 0.48577(12) 0.9657(2) 0.0210(6) Uani 1 1 d .
C66 C 0.4946(3) 0.53180(13) 1.0342(2) 0.0239(6) Uani 1 1 d .
H66A H 0.5229 0.5634 0.9883 0.029 Uiso 1 1 calc R
H66B H 0.4446 0.5528 1.0809 0.029 Uiso 1 1 calc R
C67 C 0.6073(3) 0.50331(13) 1.1016(2) 0.0247(6) Uani 1 1 d .
H67A H 0.6578 0.5360 1.1407 0.030 Uiso 1 1 calc R
H67B H 0.5805 0.4746 1.1531 0.030 Uiso 1 1 calc R
C68 C 0.6843(2) 0.46875(12) 1.0322(2) 0.0184(5) Uani 1 1 d .
H68 H 0.7054 0.4988 0.9792 0.022 Uiso 1 1 calc R
C69 C 0.6110(2) 0.41614(12) 0.97047(19) 0.0185(5) Uani 1 1 d .
C70 C 0.4923(2) 0.44482(13) 0.9040(2) 0.0195(5) Uani 1 1 d .
H70 H 0.5215 0.4722 0.8507 0.023 Uiso 1 1 calc R
C71 C 0.6936(2) 0.38941(13) 0.8955(2) 0.0225(6) Uani 1 1 d .
H71A H 0.6497 0.3552 0.8550 0.027 Uiso 1 1 calc R
H71B H 0.7094 0.4216 0.8451 0.027 Uiso 1 1 calc R
C72 C 0.8167(2) 0.36591(13) 0.9542(2) 0.0221(6) Uani 1 1 d .
H72A H 0.8678 0.3516 0.9024 0.027 Uiso 1 1 calc R
H72B H 0.8009 0.3301 0.9975 0.027 Uiso 1 1 calc R
C73 C 0.8894(2) 0.41405(13) 1.02518(19) 0.0201(5) Uani 1 1 d .
C74 C 0.8064(2) 0.44561(13) 1.0937(2) 0.0212(5) Uani 1 1 d .
H74A H 0.8515 0.4809 1.1302 0.025 Uiso 1 1 calc R
H74B H 0.7885 0.4162 1.1479 0.025 Uiso 1 1 calc R
C77 C 0.9500(3) 0.46021(13) 0.9612(2) 0.0244(6) Uani 1 1 d .
H77A H 1.0038 0.4875 1.0086 0.037 Uiso 1 1 calc R
H77B H 0.8863 0.4847 0.9179 0.037 Uiso 1 1 calc R
H77C H 0.9990 0.4383 0.9159 0.037 Uiso 1 1 calc R
C78 C 0.3097(3) 0.45861(14) 1.1225(2) 0.0278(6) Uani 1 1 d .
H78A H 0.2560 0.4327 1.1536 0.033 Uiso 1 1 calc R
H78B H 0.3461 0.4934 1.1596 0.033 Uiso 1 1 calc R
C79 C 0.3205(3) 0.52319(15) 0.8862(2) 0.0306(7) Uani 1 1 d .
H79A H 0.2727 0.5507 0.9244 0.046 Uiso 1 1 calc R
H79B H 0.2646 0.4949 0.8428 0.046 Uiso 1 1 calc R
H79C H 0.3662 0.5475 0.8413 0.046 Uiso 1 1 calc R
C80 C 0.5776(3) 0.36489(13) 1.0424(2) 0.0240(6) Uani 1 1 d .
H80A H 0.6524 0.3507 1.0878 0.036 Uiso 1 1 calc R
H80B H 0.5402 0.3305 0.9996 0.036 Uiso 1 1 calc R
H80C H 0.5190 0.3807 1.0856 0.036 Uiso 1 1 calc R
O1 O 0.59802(17) 0.24331(10) 0.33489(15) 0.0276(4) Uani 1 1 d .
O2 O -0.20879(17) 0.15743(9) 0.33935(15) 0.0258(4) Uani 1 1 d .
H2A H -0.2722 0.1791 0.3388 0.039 Uiso 1 1 calc R
O3 O 1.24638(19) 0.49587(10) 0.38752(16) 0.0331(5) Uani 1 1 d .
O4 O 0.47746(19) 0.52301(10) 0.51546(18) 0.0335(5) Uani 1 1 d .
H4 H 0.4110 0.5150 0.4760 0.050 Uiso 1 1 calc R
O5 O 1.17002(18) 0.24088(10) 0.76532(16) 0.0303(5) Uani 1 1 d .
O6 O 0.35158(17) 0.26005(9) 0.63421(15) 0.0266(4) Uani 1 1 d .
H6 H 0.2999 0.2553 0.6750 0.040 Uiso 1 1 calc R
O7 O 0.19274(18) 0.36196(10) 1.00557(17) 0.0317(5) Uani 1 1 d .
O8 O 0.98289(17) 0.38371(10) 1.09744(14) 0.0267(4) Uani 1 1 d .
H8A H 1.0425 0.3747 1.0669 0.040 Uiso 1 1 calc R

loop_
_atom_site_aniso_label
_atom_site_aniso_U_11
_atom_site_aniso_U_22
_atom_site_aniso_U_33
_atom_site_aniso_U_23
_atom_site_aniso_U_13
_atom_site_aniso_U_12
C1 0.0246(14) 0.0138(13) 0.0360(15) 0.0032(11) 0.0065(12) 0.0006(11)
C2 0.0252(15) 0.0198(14) 0.0341(15) -0.0017(12) 0.0051(12) -0.0056(11)
C3 0.0209(13) 0.0253(14) 0.0224(13) 0.0031(11) 0.0091(11) -0.0006(11)
C4 0.0188(13) 0.0237(14) 0.0241(13) 0.0023(11) 0.0115(11) -0.0008(11)
C5 0.0193(13) 0.0213(14) 0.0247(13) 0.0001(11) 0.0089(11) -0.0007(11)
C6 0.0242(14) 0.0227(14) 0.0301(14) -0.0075(12) 0.0100(11) 0.0005(11)
C7 0.0209(14) 0.0166(13) 0.0326(15) -0.0062(11) 0.0094(12) -0.0016(11)
C8 0.0174(12) 0.0169(12) 0.0188(12) -0.0025(10) 0.0015(10) -0.0002(10)
C9 0.0176(12) 0.0150(12) 0.0183(12) -0.0005(10) 0.0029(10) -0.0008(10)
C10 0.0180(12) 0.0180(13) 0.0222(13) 0.0023(10) 0.0029(10) -0.0004(10)
C11 0.0181(13) 0.0163(13) 0.0254(13) -0.0038(10) 0.0031(10) 0.0006(10)
C12 0.0188(13) 0.0218(13) 0.0198(12) -0.0039(10) 0.0015(10) 0.0041(11)
C13 0.0169(12) 0.0200(13) 0.0223(12) 0.0008(10) 0.0047(10) -0.0015(10)
C14 0.0210(13) 0.0175(13) 0.0262(13) 0.0010(11) 0.0028(11) -0.0030(11)
C17 0.0209(13) 0.0306(15) 0.0223(13) -0.0007(11) 0.0025(11) -0.0001(12)
C18 0.0195(14) 0.0266(15) 0.0405(17) 0.0014(13) 0.0066(12) 0.0027(12)
C19 0.0277(15) 0.0386(18) 0.0276(15) 0.0047(13) 0.0105(12) -0.0028(13)
C20 0.0188(13) 0.0265(15) 0.0214(13) -0.0006(11) 0.0023(10) 0.0005(11)
C21 0.0250(14) 0.0185(13) 0.0214(13) -0.0049(11) 0.0001(11) 0.0082(11)
C22 0.0290(15) 0.0261(15) 0.0190(13) -0.0012(11) 0.0041(11) 0.0089(12)
C23 0.0248(15) 0.0203(14) 0.0286(14) 0.0026(11) 0.0027(12) 0.0068(12)
C24 0.0220(14) 0.0228(14) 0.0235(14) -0.0008(11) -0.0017(11) 0.0069(11)
C25 0.0271(14) 0.0220(14) 0.0183(12) 0.0003(11) -0.0011(11) 0.0033(12)
C26 0.0298(15) 0.0353(17) 0.0168(13) 0.0020(11) 0.0001(11) 0.0002(13)
C27 0.0268(15) 0.0359(16) 0.0191(13) -0.0058(12) 0.0042(11) 0.0009(13)
C28 0.0272(15) 0.0220(14) 0.0196(13) -0.0002(11) 0.0053(11) -0.0009(11)
C29 0.0221(13) 0.0201(13) 0.0191(12) -0.0026(10) 0.0043(10) 0.0025(11)
C30 0.0231(13) 0.0154(12) 0.0205(12) -0.0010(10) 0.0002(10) 0.0018(10)
C31 0.0254(14) 0.0231(14) 0.0203(13) -0.0022(10) 0.0033(11) 0.0019(11)
C32 0.0244(14) 0.0222(14) 0.0255(14) 0.0019(11) 0.0015(11) -0.0009(12)
C33 0.0229(14) 0.0263(15) 0.0277(14) -0.0037(12) 0.0070(11) -0.0008(12)
C34 0.0263(15) 0.0302(16) 0.0227(13) -0.0031(12) 0.0073(11) -0.0005(12)
C37 0.0376(18) 0.0368(18) 0.0385(17) 0.0013(15) 0.0123(14) -0.0114(15)
C38 0.0271(16) 0.0311(17) 0.0327(16) -0.0065(13) 0.0025(13) 0.0027(12)
C39 0.0326(16) 0.0228(15) 0.0279(14) 0.0018(12) -0.0043(12) 0.0061(12)
C40 0.0227(14) 0.0208(14) 0.0301(14) 0.0016(11) 0.0086(12) 0.0052(11)
C41 0.0222(13) 0.0258(14) 0.0171(12) -0.0036(10) 0.0037(10) 0.0076(11)
C42 0.0218(14) 0.0303(15) 0.0193(12) 0.0031(11) 0.0085(11) 0.0044(12)
C43 0.0194(13) 0.0198(13) 0.0280(14) 0.0022(11) 0.0059(11) 0.0038(11)
C44 0.0144(12) 0.0230(14) 0.0173(12) 0.0044(10) 0.0032(10) 0.0041(10)
C45 0.0186(12) 0.0186(13) 0.0174(12) 0.0014(10) 0.0000(10) 0.0021(10)
C46 0.0210(13) 0.0249(14) 0.0181(12) 0.0046(10) 0.0018(10) -0.0019(11)
C47 0.0205(13) 0.0286(15) 0.0172(12) -0.0020(11) 0.0049(10) -0.0014(11)
C48 0.0181(12) 0.0188(13) 0.0185(12) -0.0024(10) 0.0033(10) -0.0016(10)
C49 0.0165(12) 0.0176(13) 0.0141(11) -0.0018(9) 0.0023(9) 0.0012(10)
C50 0.0176(12) 0.0177(13) 0.0182(12) -0.0017(10) 0.0011(10) 0.0017(10)
C51 0.0185(13) 0.0278(14) 0.0186(12) -0.0018(11) 0.0022(10) 0.0001(11)
C52 0.0192(13) 0.0267(15) 0.0203(12) 0.0008(11) 0.0003(10) 0.0000(11)
C53 0.0181(13) 0.0202(14) 0.0243(13) -0.0011(11) 0.0016(11) -0.0009(10)
C54 0.0195(13) 0.0214(13) 0.0228(13) -0.0037(10) 0.0067(11) -0.0033(11)
C57 0.0205(13) 0.0252(15) 0.0320(15) 0.0013(12) 0.0015(11) -0.0043(11)
C58 0.0171(12) 0.0242(14) 0.0217(13) 0.0002(11) 0.0005(10) -0.0002(11)
C59 0.0246(15) 0.0230(14) 0.0277(14) 0.0036(11) 0.0000(12) 0.0040(12)
C60 0.0175(13) 0.0190(13) 0.0260(13) 0.0004(11) 0.0053(11) 0.0001(10)
C61 0.0225(14) 0.0360(17) 0.0194(13) -0.0020(11) 0.0007(11) 0.0020(12)
C62 0.0211(14) 0.0300(16) 0.0329(15) -0.0049(12) 0.0020(12) -0.0024(12)
C63 0.0177(13) 0.0237(14) 0.0312(14) 0.0042(12) 0.0025(11) 0.0016(11)
C64 0.0163(13) 0.0193(13) 0.0277(14) 0.0043(11) 0.0043(11) 0.0034(10)
C65 0.0186(13) 0.0196(14) 0.0259(14) 0.0062(11) 0.0066(11) 0.0005(10)
C66 0.0246(14) 0.0186(14) 0.0301(14) -0.0009(11) 0.0089(12) 0.0006(11)
C67 0.0238(14) 0.0236(14) 0.0274(14) -0.0077(11) 0.0063(12) -0.0008(11)
C68 0.0181(12) 0.0173(13) 0.0203(12) -0.0025(10) 0.0048(10) 0.0005(10)
C69 0.0180(12) 0.0172(13) 0.0198(12) -0.0003(10) 0.0018(10) -0.0002(10)
C70 0.0147(12) 0.0234(14) 0.0204(12) 0.0043(11) 0.0031(10) -0.0009(10)
C71 0.0212(13) 0.0220(14) 0.0241(13) -0.0067(11) 0.0031(11) -0.0021(11)
C72 0.0203(13) 0.0186(13) 0.0290(14) -0.0033(11) 0.0088(11) -0.0006(11)
C73 0.0178(12) 0.0232(14) 0.0188(12) 0.0012(11) 0.0014(10) 0.0015(11)
C74 0.0199(13) 0.0256(14) 0.0175(12) -0.0014(11) 0.0007(10) -0.0012(11)
C77 0.0231(14) 0.0256(15) 0.0250(14) 0.0004(11) 0.0052(11) -0.0007(11)
C78 0.0270(15) 0.0268(16) 0.0307(15) 0.0018(12) 0.0083(12) 0.0004(12)
C79 0.0222(14) 0.0320(17) 0.0384(16) 0.0122(13) 0.0073(13) 0.0064(13)
C80 0.0214(14) 0.0213(14) 0.0303(14) 0.0062(12) 0.0074(11) -0.0006(11)
O1 0.0158(9) 0.0372(12) 0.0296(10) -0.0004(9) 0.0028(8) -0.0005(8)
O2 0.0217(10) 0.0272(11) 0.0302(10) 0.0070(8) 0.0094(8) 0.0024(8)
O3 0.0278(11) 0.0359(12) 0.0356(11) 0.0013(10) 0.0050(9) -0.0036(10)
O4 0.0233(11) 0.0334(12) 0.0445(13) -0.0102(10) 0.0073(9) 0.0026(9)
O5 0.0230(10) 0.0364(12) 0.0336(11) -0.0057(9) 0.0105(9) -0.0059(9)
O6 0.0212(10) 0.0265(11) 0.0327(11) 0.0027(9) 0.0066(8) 0.0052(8)
O7 0.0223(10) 0.0276(11) 0.0478(12) 0.0028(10) 0.0132(9) -0.0017(9)
O8 0.0210(10) 0.0364(12) 0.0230(9) 0.0072(8) 0.0049(8) 0.0091(9)

loop_
_atom_type_symbol
_atom_type_description
_atom_type_scat_dispersion_real
_atom_type_scat_dispersion_imag
_atom_type_scat_source
C C 0.0033 0.0000 'International Tables Vol C Tables 4.2.6.8 and 6.1.1.4'
H H 0.0000 0.0000 'International Tables Vol C Tables 4.2.6.8 and 6.1.1.4'
O O 0.0106 0.0000 'International Tables Vol C Tables 4.2.6.8 and 6.1.1.4'

loop_
_geom_angle_atom_site_label_1
_geom_angle_atom_site_label_2
_geom_angle_atom_site_label_3
_geom_angle
C2 C1 C10 124.6(3)
C2 C1 H1 117.7
C10 C1 H1 117.7
C1 C2 C3 122.1(3)
C1 C2 H2 119.0
C3 C2 H2 119.0
O1 C3 C2 120.5(3)
O1 C3 C4 122.7(3)
C2 C3 C4 116.8(2)
C18 C4 C3 118.5(2)
C18 C4 C5 126.5(3)
C3 C4 C5 115.0(2)
C4 C5 C6 114.0(2)
C4 C5 C19 106.7(2)
C6 C5 C19 106.6(2)
C4 C5 C10 110.5(2)
C6 C5 C10 110.0(2)
C19 C5 C10 108.7(2)
C7 C6 C5 115.6(2)
C7 C6 H6A 108.4
C5 C6 H6A 108.4
C7 C6 H6B 108.4
C5 C6 H6B 108.4
H6A C6 H6B 107.4
C6 C7 C8 110.0(2)
C6 C7 H7A 109.7
C8 C7 H7A 109.7
C6 C7 H7B 109.7
C8 C7 H7B 109.7
H7A C7 H7B 108.2
C14 C8 C7 113.3(2)
C14 C8 C9 112.8(2)
C7 C8 C9 110.6(2)
C14 C8 H8 106.5
C7 C8 H8 106.5
C9 C8 H8 106.5
C8 C9 C11 107.8(2)
C8 C9 C20 112.0(2)
C11 C9 C20 108.6(2)
C8 C9 C10 107.7(2)
C11 C9 C10 108.5(2)
C20 C9 C10 112.1(2)
C1 C10 C5 110.9(2)
C1 C10 C9 110.7(2)
C5 C10 C9 115.8(2)
C1 C10 H10 106.2
C5 C10 H10 106.2
C9 C10 H10 106.2
C12 C11 C9 113.2(2)
C12 C11 H11A 108.9
C9 C11 H11A 108.9
C12 C11 H11B 108.9
C9 C11 H11B 108.9
H11A C11 H11B 107.8
C11 C12 C13 113.1(2)
C11 C12 H12A 109.0
C13 C12 H12A 109.0
C11 C12 H12B 109.0
C13 C12 H12B 109.0
H12A C12 H12B 107.8
O2 C13 C14 105.3(2)
O2 C13 C17 108.9(2)
C14 C13 C17 112.2(2)
O2 C13 C12 109.2(2)
C14 C13 C12 109.3(2)
C17 C13 C12 111.7(2)
C8 C14 C13 113.0(2)
C8 C14 H14A 109.0
C13 C14 H14A 109.0
C8 C14 H14B 109.0
C13 C14 H14B 109.0
H14A C14 H14B 107.8
C13 C17 H17A 109.5
C13 C17 H17B 109.5
H17A C17 H17B 109.5
C13 C17 H17C 109.5
H17A C17 H17C 109.5
H17B C17 H17C 109.5
C4 C18 H18A 120.0
C4 C18 H18B 120.0
H18A C18 H18B 120.0
C5 C19 H19A 109.5
C5 C19 H19B 109.5
H19A C19 H19B 109.5
C5 C19 H19C 109.5
H19A C19 H19C 109.5
H19B C19 H19C 109.5
C9 C20 H20A 109.5
C9 C20 H20B 109.5
H20A C20 H20B 109.5
C9 C20 H20C 109.5
H20A C20 H20C 109.5
H20B C20 H20C 109.5
C22 C21 C30 124.1(2)
C22 C21 H21 117.9
C30 C21 H21 117.9
C21 C22 C23 122.8(2)
C21 C22 H22 118.6
C23 C22 H22 118.6
O3 C23 C22 121.1(3)
O3 C23 C24 122.1(3)
C22 C23 C24 116.8(2)
C38 C24 C23 117.8(3)
C38 C24 C25 126.6(3)
C23 C24 C25 115.6(2)
C24 C25 C26 113.7(2)
C24 C25 C39 105.8(2)
C26 C25 C39 107.4(2)
C24 C25 C30 111.2(2)
C26 C25 C30 109.6(2)
C39 C25 C30 108.8(2)
C27 C26 C25 114.6(2)
C27 C26 H26A 108.6
C25 C26 H26A 108.6
C27 C26 H26B 108.6
C25 C26 H26B 108.6
H26A C26 H26B 107.6
C26 C27 C28 110.2(2)
C26 C27 H27A 109.6
C28 C27 H27A 109.6
C26 C27 H27B 109.6
C28 C27 H27B 109.6
H27A C27 H27B 108.1
C27 C28 C34 112.7(2)
C27 C28 C29 111.4(2)
C34 C28 C29 112.0(2)
C27 C28 H28 106.8
C34 C28 H28 106.8
C29 C28 H28 106.8
C40 C29 C31 109.3(2)
C40 C29 C28 112.0(2)
C31 C29 C28 106.6(2)
C40 C29 C30 111.2(2)
C31 C29 C30 109.6(2)
C28 C29 C30 108.0(2)
C21 C30 C25 110.7(2)
C21 C30 C29 110.0(2)
C25 C30 C29 116.5(2)
C21 C30 H30 106.3
C25 C30 H30 106.3
C29 C30 H30 106.3
C32 C31 C29 112.7(2)
C32 C31 H31A 109.1
C29 C31 H31A 109.1
C32 C31 H31B 109.1
C29 C31 H31B 109.1
H31A C31 H31B 107.8
C31 C32 C33 113.7(2)
C31 C32 H32A 108.8
C33 C32 H32A 108.8
C31 C32 H32B 108.8
C33 C32 H32B 108.8
H32A C32 H32B 107.7
O4 C33 C37 109.4(2)
O4 C33 C34 104.7(2)
C37 C33 C34 111.6(3)
O4 C33 C32 109.4(2)
C37 C33 C32 111.3(2)
C34 C33 C32 110.3(2)
C33 C34 C28 114.0(2)
C33 C34 H34A 108.8
C28 C34 H34A 108.8
C33 C34 H34B 108.8
C28 C34 H34B 108.8
H34A C34 H34B 107.7
C33 C37 H37A 109.5
C33 C37 H37B 109.5
H37A C37 H37B 109.5
C33 C37 H37C 109.5
H37A C37 H37C 109.5
H37B C37 H37C 109.5
C24 C38 H38A 120.0
C24 C38 H38B 120.0
H38A C38 H38B 120.0
C25 C39 H39A 109.5
C25 C39 H39B 109.5
H39A C39 H39B 109.5
C25 C39 H39C 109.5
H39A C39 H39C 109.5
H39B C39 H39C 109.5
C29 C40 H40A 109.5
C29 C40 H40B 109.5
H40A C40 H40B 109.5
C29 C40 H40C 109.5
H40A C40 H40C 109.5
H40B C40 H40C 109.5
C42 C41 C50 124.0(2)
C42 C41 H41 118.0
C50 C41 H41 118.0
C41 C42 C43 122.1(2)
C41 C42 H42 118.9
C43 C42 H42 118.9
O5 C43 C42 121.7(2)
O5 C43 C44 120.9(2)
C42 C43 C44 117.5(2)
C58 C44 C43 117.8(2)
C58 C44 C45 126.8(2)
C43 C44 C45 115.3(2)
C44 C45 C46 113.5(2)
C44 C45 C59 106.0(2)
C46 C45 C59 107.0(2)
C44 C45 C50 110.9(2)
C46 C45 C50 110.4(2)
C59 C45 C50 108.8(2)
C47 C46 C45 114.4(2)
C47 C46 H46A 108.7
C45 C46 H46A 108.7
C47 C46 H46B 108.7
C45 C46 H46B 108.7
H46A C46 H46B 107.6
C46 C47 C48 109.6(2)
C46 C47 H47A 109.8
C48 C47 H47A 109.8
C46 C47 H47B 109.8
C48 C47 H47B 109.8
H47A C47 H47B 108.2
C54 C48 C47 112.7(2)
C54 C48 C49 112.0(2)
C47 C48 C49 112.2(2)
C54 C48 H48 106.5
C47 C48 H48 106.5
C49 C48 H48 106.5
C60 C49 C51 109.5(2)
C60 C49 C48 112.3(2)
C51 C49 C48 106.9(2)
C60 C49 C50 111.6(2)
C51 C49 C50 108.46(19)
C48 C49 C50 107.9(2)
C41 C50 C45 110.5(2)
C41 C50 C49 111.0(2)
C45 C50 C49 115.6(2)
C41 C50 H50 106.4
C45 C50 H50 106.4
C49 C50 H50 106.4
C52 C51 C49 112.6(2)
C52 C51 H51A 109.1
C49 C51 H51A 109.1
C52 C51 H51B 109.1
C49 C51 H51B 109.1
H51A C51 H51B 107.8
C53 C52 C51 114.3(2)
C53 C52 H52A 108.7
C51 C52 H52A 108.7
C53 C52 H52B 108.7
C51 C52 H52B 108.7
H52A C52 H52B 107.6
O6 C53 C52 105.3(2)
O6 C53 C57 109.5(2)
C52 C53 C57 110.7(2)
O6 C53 C54 109.9(2)
C52 C53 C54 110.6(2)
C57 C53 C54 110.7(2)
C48 C54 C53 113.4(2)
C48 C54 H54A 108.9
C53 C54 H54A 108.9
C48 C54 H54B 108.9
C53 C54 H54B 108.9
H54A C54 H54B 107.7
C53 C57 H57A 109.5
C53 C57 H57B 109.5
H57A C57 H57B 109.5
C53 C57 H57C 109.5
H57A C57 H57C 109.5
H57B C57 H57C 109.5
C44 C58 H58A 120.0
C44 C58 H58B 120.0
H58A C58 H58B 120.0
C45 C59 H59A 109.5
C45 C59 H59B 109.5
H59A C59 H59B 109.5
C45 C59 H59C 109.5
H59A C59 H59C 109.5
H59B C59 H59C 109.5
C49 C60 H60A 109.5
C49 C60 H60B 109.5
H60A C60 H60B 109.5
C49 C60 H60C 109.5
H60A C60 H60C 109.5
H60B C60 H60C 109.5
C62 C61 C70 123.1(3)
C62 C61 H61 118.5
C70 C61 H61 118.5
C61 C62 C63 121.9(3)
C61 C62 H62 119.1
C63 C62 H62 119.1
O7 C63 C62 120.3(3)
O7 C63 C64 121.5(3)
C62 C63 C64 118.2(2)
C78 C64 C63 118.3(2)
C78 C64 C65 125.6(3)
C63 C64 C65 116.0(2)
C66 C65 C64 113.3(2)
C66 C65 C79 107.5(2)
C64 C65 C79 106.0(2)
C66 C65 C70 110.0(2)
C64 C65 C70 110.9(2)
C79 C65 C70 108.8(2)
C67 C66 C65 114.4(2)
C67 C66 H66A 108.7
C65 C66 H66A 108.7
C67 C66 H66B 108.7
C65 C66 H66B 108.7
H66A C66 H66B 107.6
C68 C67 C66 110.0(2)
C68 C67 H67A 109.7
C66 C67 H67A 109.7
C68 C67 H67B 109.7
C66 C67 H67B 109.7
H67A C67 H67B 108.2
C67 C68 C74 112.3(2)
C67 C68 C69 112.0(2)
C74 C68 C69 111.5(2)
C67 C68 H68 106.9
C74 C68 H68 106.9
C69 C68 H68 106.9
C80 C69 C71 109.1(2)
C80 C69 C68 112.4(2)
C71 C69 C68 107.0(2)
C80 C69 C70 111.2(2)
C71 C69 C70 109.1(2)
C68 C69 C70 107.9(2)
C61 C70 C65 111.0(2)
C61 C70 C69 110.6(2)
C65 C70 C69 115.7(2)
C61 C70 H70 106.3
C65 C70 H70 106.3
C69 C70 H70 106.3
C72 C71 C69 112.2(2)
C72 C71 H71A 109.2
C69 C71 H71A 109.2
C72 C71 H71B 109.2
C69 C71 H71B 109.2
H71A C71 H71B 107.9
C71 C72 C73 113.9(2)
C71 C72 H72A 108.8
C73 C72 H72A 108.8
C71 C72 H72B 108.8
C73 C72 H72B 108.8
H72A C72 H72B 107.7
O8 C73 C77 109.1(2)
O8 C73 C72 109.1(2)
C77 C73 C72 111.0(2)
O8 C73 C74 105.14(19)
C77 C73 C74 111.8(2)
C72 C73 C74 110.5(2)
C73 C74 C68 113.6(2)
C73 C74 H74A 108.8
C68 C74 H74A 108.8
C73 C74 H74B 108.8
C68 C74 H74B 108.8
H74A C74 H74B 107.7
C73 C77 H77A 109.5
C73 C77 H77B 109.5
H77A C77 H77B 109.5
C73 C77 H77C 109.5
H77A C77 H77C 109.5
H77B C77 H77C 109.5
C64 C78 H78A 120.0
C64 C78 H78B 120.0
H78A C78 H78B 120.0
C65 C79 H79A 109.5
C65 C79 H79B 109.5
H79A C79 H79B 109.5
C65 C79 H79C 109.5
H79A C79 H79C 109.5
H79B C79 H79C 109.5
C69 C80 H80A 109.5
C69 C80 H80B 109.5
H80A C80 H80B 109.5
C69 C80 H80C 109.5
H80A C80 H80C 109.5
H80B C80 H80C 109.5
C13 O2 H2A 109.5
C33 O4 H4 109.5
C53 O6 H6 109.5
C73 O8 H8A 109.5

loop_
_geom_bond_atom_site_label_1
_geom_bond_atom_site_label_2
_geom_bond_distance
C1 C2 1.327(4)
C1 C10 1.500(4)
C1 H1 0.9500
C2 C3 1.465(4)
C2 H2 0.9500
C3 O1 1.223(3)
C3 C4 1.504(4)
C4 C18 1.325(4)
C4 C5 1.525(4)
C5 C6 1.532(4)
C5 C19 1.547(4)
C5 C10 1.559(4)
C6 C7 1.526(4)
C6 H6A 0.9900
C6 H6B 0.9900
C7 C8 1.527(4)
C7 H7A 0.9900
C7 H7B 0.9900
C8 C14 1.523(4)
C8 C9 1.540(3)
C8 H8 1.0000
C9 C11 1.544(3)
C9 C20 1.544(3)
C9 C10 1.570(4)
C10 H10 1.0000
C11 C12 1.527(4)
C11 H11A 0.9900
C11 H11B 0.9900
C12 C13 1.534(4)
C12 H12A 0.9900
C12 H12B 0.9900
C13 O2 1.436(3)
C13 C14 1.528(4)
C13 C17 1.528(4)
C14 H14A 0.9900
C14 H14B 0.9900
C17 H17A 0.9800
C17 H17B 0.9800
C17 H17C 0.9800
C18 H18A 0.9500
C18 H18B 0.9500
C19 H19A 0.9800
C19 H19B 0.9800
C19 H19C 0.9800
C20 H20A 0.9800
C20 H20B 0.9800
C20 H20C 0.9800
C21 C22 1.329(4)
C21 C30 1.498(4)
C21 H21 0.9500
C22 C23 1.459(4)
C22 H22 0.9500
C23 O3 1.232(3)
C23 C24 1.507(4)
C24 C38 1.318(4)
C24 C25 1.524(4)
C25 C26 1.534(4)
C25 C39 1.545(4)
C25 C30 1.563(3)
C26 C27 1.521(4)
C26 H26A 0.9900
C26 H26B 0.9900
C27 C28 1.521(4)
C27 H27A 0.9900
C27 H27B 0.9900
C28 C34 1.531(4)
C28 C29 1.548(4)
C28 H28 1.0000
C29 C40 1.535(4)
C29 C31 1.548(4)
C29 C30 1.566(4)
C30 H30 1.0000
C31 C32 1.532(4)
C31 H31A 0.9900
C31 H31B 0.9900
C32 C33 1.535(4)
C32 H32A 0.9900
C32 H32B 0.9900
C33 O4 1.435(4)
C33 C37 1.526(4)
C33 C34 1.528(4)
C34 H34A 0.9900
C34 H34B 0.9900
C37 H37A 0.9800
C37 H37B 0.9800
C37 H37C 0.9800
C38 H38A 0.9500
C38 H38B 0.9500
C39 H39A 0.9800
C39 H39B 0.9800
C39 H39C 0.9800
C40 H40A 0.9800
C40 H40B 0.9800
C40 H40C 0.9800
C41 C42 1.334(4)
C41 C50 1.507(4)
C41 H41 0.9500
C42 C43 1.459(4)
C42 H42 0.9500
C43 O5 1.226(3)
C43 C44 1.500(4)
C44 C58 1.325(4)
C44 C45 1.523(4)
C45 C46 1.536(4)
C45 C59 1.543(4)
C45 C50 1.561(3)
C46 C47 1.520(4)
C46 H46A 0.9900
C46 H46B 0.9900
C47 C48 1.527(3)
C47 H47A 0.9900
C47 H47B 0.9900
C48 C54 1.526(4)
C48 C49 1.550(3)
C48 H48 1.0000
C49 C60 1.529(4)
C49 C51 1.546(3)
C49 C50 1.571(3)
C50 H50 1.0000
C51 C52 1.532(4)
C51 H51A 0.9900
C51 H51B 0.9900
C52 C53 1.524(4)
C52 H52A 0.9900
C52 H52B 0.9900
C53 O6 1.429(3)
C53 C57 1.531(4)
C53 C54 1.534(4)
C54 H54A 0.9900
C54 H54B 0.9900
C57 H57A 0.9800
C57 H57B 0.9800
C57 H57C 0.9800
C58 H58A 0.9500
C58 H58B 0.9500
C59 H59A 0.9800
C59 H59B 0.9800
C59 H59C 0.9800
C60 H60A 0.9800
C60 H60B 0.9800
C60 H60C 0.9800
C61 C62 1.334(4)
C61 C70 1.503(4)
C61 H61 0.9500
C62 C63 1.460(4)
C62 H62 0.9500
C63 O7 1.228(3)
C63 C64 1.504(4)
C64 C78 1.322(4)
C64 C65 1.533(4)
C65 C66 1.531(4)
C65 C79 1.551(4)
C65 C70 1.554(4)
C66 C67 1.526(4)
C66 H66A 0.9900
C66 H66B 0.9900
C67 C68 1.524(4)
C67 H67A 0.9900
C67 H67B 0.9900
C68 C74 1.531(4)
C68 C69 1.545(3)
C68 H68 1.0000
C69 C80 1.531(4)
C69 C71 1.543(4)
C69 C70 1.572(3)
C70 H70 1.0000
C71 C72 1.529(4)
C71 H71A 0.9900
C71 H71B 0.9900
C72 C73 1.530(4)
C72 H72A 0.9900
C72 H72B 0.9900
C73 O8 1.434(3)
C73 C77 1.519(4)
C73 C74 1.531(4)
C74 H74A 0.9900
C74 H74B 0.9900
C77 H77A 0.9800
C77 H77B 0.9800
C77 H77C 0.9800
C78 H78A 0.9500
C78 H78B 0.9500
C79 H79A 0.9800
C79 H79B 0.9800
C79 H79C 0.9800
C80 H80A 0.9800
C80 H80B 0.9800
C80 H80C 0.9800
O2 H2A 0.8400
O4 H4 0.8400
O6 H6 0.8400
O8 H8A 0.8400

loop_
_geom_hbond_atom_site_label_D
_geom_hbond_atom_site_label_H
_geom_hbond_atom_site_label_A
_geom_hbond_distance_DH
_geom_hbond_distance_HA
_geom_hbond_distance_DA
_geom_hbond_angle_DHA
_geom_hbond_site_symmetry_A
O2 H2A O1 0.84 1.99 2.821(3) 169.5 1_455
O4 H4 O3 0.84 2.02 2.862(3) 177.0 1_455
O6 H6 O5 0.84 2.01 2.845(3) 176.4 1_455
O8 H8A O7 0.84 1.96 2.796(3) 172.9 1_655

loop_
_geom_torsion_atom_site_label_1
_geom_torsion_atom_site_label_2
_geom_torsion_atom_site_label_3
_geom_torsion_atom_site_label_4
_geom_torsion
C10 C1 C2 C3 -0.7(4)
C1 C2 C3 O1 -178.7(3)
C1 C2 C3 C4 -0.4(4)
O1 C3 C4 C18 24.2(4)
C2 C3 C4 C18 -154.0(3)
O1 C3 C4 C5 -155.0(2)
C2 C3 C4 C5 26.7(3)
C18 C4 C5 C6 6.7(4)
C3 C4 C5 C6 -174.1(2)
C18 C4 C5 C19 -110.7(3)
C3 C4 C5 C19 68.5(3)
C18 C4 C5 C10 131.2(3)
C3 C4 C5 C10 -49.6(3)
C4 C5 C6 C7 78.6(3)
C19 C5 C6 C7 -163.9(2)
C10 C5 C6 C7 -46.2(3)
C5 C6 C7 C8 55.2(3)
C6 C7 C8 C14 170.4(2)
C6 C7 C8 C9 -61.8(3)
C14 C8 C9 C11 -55.0(3)
C7 C8 C9 C11 176.9(2)
C14 C8 C9 C20 64.4(3)
C7 C8 C9 C20 -63.7(3)
C14 C8 C9 C10 -171.9(2)
C7 C8 C9 C10 60.0(3)
C2 C1 C10 C5 -23.3(4)
C2 C1 C10 C9 106.8(3)
C4 C5 C10 C1 46.5(3)
C6 C5 C10 C1 173.2(2)
C19 C5 C10 C1 -70.4(3)
C4 C5 C10 C9 -80.9(3)
C6 C5 C10 C9 45.9(3)
C19 C5 C10 C9 162.3(2)
C8 C9 C10 C1 179.3(2)
C11 C9 C10 C1 62.8(3)
C20 C9 C10 C1 -57.1(3)
C8 C9 C10 C5 -53.3(3)
C11 C9 C10 C5 -169.8(2)
C20 C9 C10 C5 70.3(3)
C8 C9 C11 C12 54.2(3)
C20 C9 C11 C12 -67.4(3)
C10 C9 C11 C12 170.6(2)
C9 C11 C12 C13 -55.2(3)
C11 C12 C13 O2 167.1(2)
C11 C12 C13 C14 52.4(3)
C11 C12 C13 C17 -72.3(3)
C7 C8 C14 C13 -176.2(2)
C9 C8 C14 C13 57.1(3)
O2 C13 C14 C8 -170.6(2)
C17 C13 C14 C8 71.1(3)
C12 C13 C14 C8 -53.3(3)
C30 C21 C22 C23 1.3(4)
C21 C22 C23 O3 -178.3(3)
C21 C22 C23 C24 1.1(4)
O3 C23 C24 C38 20.1(4)
C22 C23 C24 C38 -159.3(3)
O3 C23 C24 C25 -157.7(3)
C22 C23 C24 C25 22.9(3)
C38 C24 C25 C26 11.5(4)
C23 C24 C25 C26 -170.8(2)
C38 C24 C25 C39 -106.2(3)
C23 C24 C25 C39 71.5(3)
C38 C24 C25 C30 135.8(3)
C23 C24 C25 C30 -46.6(3)
C24 C25 C26 C27 76.6(3)
C39 C25 C26 C27 -166.7(2)
C30 C25 C26 C27 -48.6(3)
C25 C26 C27 C28 57.4(3)
C26 C27 C28 C34 171.7(2)
C26 C27 C28 C29 -61.5(3)
C27 C28 C29 C40 -65.7(3)
C34 C28 C29 C40 61.5(3)
C27 C28 C29 C31 174.8(2)
C34 C28 C29 C31 -58.0(3)
C27 C28 C29 C30 57.1(3)
C34 C28 C29 C30 -175.7(2)
C22 C21 C30 C25 -25.8(4)
C22 C21 C30 C29 104.3(3)
C24 C25 C30 C21 46.5(3)
C26 C25 C30 C21 173.1(2)
C39 C25 C30 C21 -69.7(3)
C24 C25 C30 C29 -80.1(3)
C26 C25 C30 C29 46.4(3)
C39 C25 C30 C29 163.7(2)
C40 C29 C30 C21 -54.6(3)
C31 C29 C30 C21 66.4(3)
C28 C29 C30 C21 -177.9(2)
C40 C29 C30 C25 72.4(3)
C31 C29 C30 C25 -166.7(2)
C28 C29 C30 C25 -50.9(3)
C40 C29 C31 C32 -63.6(3)
C28 C29 C31 C32 57.6(3)
C30 C29 C31 C32 174.2(2)
C29 C31 C32 C33 -55.2(3)
C31 C32 C33 O4 163.3(2)
C31 C32 C33 C37 -75.7(3)
C31 C32 C33 C34 48.7(3)
O4 C33 C34 C28 -167.2(2)
C37 C33 C34 C28 74.6(3)
C32 C33 C34 C28 -49.6(3)
C27 C28 C34 C33 -176.8(2)
C29 C28 C34 C33 56.8(3)
C50 C41 C42 C43 -1.2(4)
C41 C42 C43 O5 -175.6(3)
C41 C42 C43 C44 3.1(4)
O5 C43 C44 C58 19.9(4)
C42 C43 C44 C58 -158.7(2)
O5 C43 C44 C45 -158.6(2)
C42 C43 C44 C45 22.7(3)
C58 C44 C45 C46 8.8(4)
C43 C44 C45 C46 -172.8(2)
C58 C44 C45 C59 -108.3(3)
C43 C44 C45 C59 70.1(3)
C58 C44 C45 C50 133.8(3)
C43 C44 C45 C50 -47.8(3)
C44 C45 C46 C47 75.9(3)
C59 C45 C46 C47 -167.6(2)
C50 C45 C46 C47 -49.4(3)
C45 C46 C47 C48 56.9(3)
C46 C47 C48 C54 171.3(2)
C46 C47 C48 C49 -61.2(3)
C54 C48 C49 C60 61.8(3)
C47 C48 C49 C60 -66.1(3)
C54 C48 C49 C51 -58.3(3)
C47 C48 C49 C51 173.8(2)
C54 C48 C49 C50 -174.8(2)
C47 C48 C49 C50 57.4(3)
C42 C41 C50 C45 -24.8(4)
C42 C41 C50 C49 104.8(3)
C44 C45 C50 C41 47.4(3)
C46 C45 C50 C41 174.1(2)
C59 C45 C50 C41 -68.8(3)
C44 C45 C50 C49 -79.7(3)
C46 C45 C50 C49 47.0(3)
C59 C45 C50 C49 164.1(2)
C60 C49 C50 C41 -53.8(3)
C51 C49 C50 C41 66.9(3)
C48 C49 C50 C41 -177.6(2)
C60 C49 C50 C45 73.0(3)
C51 C49 C50 C45 -166.3(2)
C48 C49 C50 C45 -50.8(3)
C60 C49 C51 C52 -65.1(3)
C48 C49 C51 C52 56.7(3)
C50 C49 C51 C52 172.9(2)
C49 C51 C52 C53 -54.3(3)
C51 C52 C53 O6 167.1(2)
C51 C52 C53 C57 -74.7(3)
C51 C52 C53 C54 48.4(3)
C47 C48 C54 C53 -175.4(2)
C49 C48 C54 C53 57.1(3)
O6 C53 C54 C48 -165.7(2)
C52 C53 C54 C48 -49.8(3)
C57 C53 C54 C48 73.2(3)
C70 C61 C62 C63 0.4(4)
C61 C62 C63 O7 -170.5(3)
C61 C62 C63 C64 9.1(4)
O7 C63 C64 C78 9.7(4)
C62 C63 C64 C78 -169.9(3)
O7 C63 C64 C65 -167.2(2)
C62 C63 C64 C65 13.2(3)
C78 C64 C65 C66 17.3(4)
C63 C64 C65 C66 -166.1(2)
C78 C64 C65 C79 -100.4(3)
C63 C64 C65 C79 76.2(3)
C78 C64 C65 C70 141.6(3)
C63 C64 C65 C70 -41.7(3)
C64 C65 C66 C67 75.3(3)
C79 C65 C66 C67 -168.0(2)
C70 C65 C66 C67 -49.6(3)
C65 C66 C67 C68 56.5(3)
C66 C67 C68 C74 173.2(2)
C66 C67 C68 C69 -60.4(3)
C67 C68 C69 C80 -65.9(3)
C74 C68 C69 C80 60.9(3)
C67 C68 C69 C71 174.3(2)
C74 C68 C69 C71 -58.9(3)
C67 C68 C69 C70 57.0(3)
C74 C68 C69 C70 -176.2(2)
C62 C61 C70 C65 -30.2(4)
C62 C61 C70 C69 99.6(3)
C66 C65 C70 C61 175.0(2)
C64 C65 C70 C61 48.8(3)
C79 C65 C70 C61 -67.4(3)
C66 C65 C70 C69 48.0(3)
C64 C65 C70 C69 -78.1(3)
C79 C65 C70 C69 165.6(2)
C80 C69 C70 C61 -55.2(3)
C71 C69 C70 C61 65.3(3)
C68 C69 C70 C61 -178.9(2)
C80 C69 C70 C65 72.0(3)
C71 C69 C70 C65 -167.6(2)
C68 C69 C70 C65 -51.7(3)
C80 C69 C71 C72 -63.6(3)
C68 C69 C71 C72 58.3(3)
C70 C69 C71 C72 174.7(2)
C69 C71 C72 C73 -55.2(3)
C71 C72 C73 O8 163.7(2)
C71 C72 C73 C77 -76.1(3)
C71 C72 C73 C74 48.6(3)
O8 C73 C74 C68 -167.1(2)
C77 C73 C74 C68 74.7(3)
C72 C73 C74 C68 -49.5(3)
C67 C68 C74 C73 -176.5(2)
C69 C68 C74 C73 56.8(3)

loop_
_cod_related_entry_id
_cod_related_entry_code
_cod_related_entry_database
1 26362191 ChemSpider
